data_1553259
loop_
_publ_author_name
'Das, Pronay'
'Babbar, Palak'
'Malhotra, Nipun'
'Sharma, Manmohan'
'Jachak, Goraknath R.'
'Gonnade, Rajesh G.'
'Shanmugam, Dhanasekaran'
'Harlos, Karl'
'Yogavel, Manickam'
'Sharma, Amit'
'Reddy, D. Srinivasa'

_publ_section_title
;
 Specific Stereoisomeric Conformations Determine the Drug Potency of
 Cladosporin Scaffold against Malarial Parasite.
;
_journal_issue 13
_journal_name_full 'Journal of medicinal chemistry'
_journal_page_first 5664
_journal_page_last 5678
_journal_paper_doi 10.1021/acs.jmedchem.8b00565
_journal_volume 61
_journal_year 2018
_chemical_formula_sum 'C16 H20 O5'
_chemical_formula_weight 292.32
_space_group_crystal_system monoclinic
_space_group_IT_number 4
_space_group_name_Hall 'P 2yb'
_space_group_name_H-M_alt 'P 1 21 1'
_atom_sites_solution_hydrogens geom
_audit_creation_method SHELXL-2014/7
_cell_angle_alpha 90
_cell_angle_beta 103.739(3)
_cell_angle_gamma 90
_cell_formula_units_Z 4
_cell_length_a 7.7904(6)
_cell_length_b 11.4929(11)
_cell_length_c 16.2869(15)
_cell_measurement_temperature 100(2)
_cell_volume 1416.5(2)
_computing_structure_refinement 'SHELXL-2014/7 (Sheldrick, 2014)'
_diffrn_ambient_temperature 100(2)
_diffrn_measured_fraction_theta_full 0.999
_diffrn_measured_fraction_theta_max 0.999
_diffrn_radiation_type MoK\a
_diffrn_radiation_wavelength 0.71073
_diffrn_reflns_av_R_equivalents 0.0519
_diffrn_reflns_av_unetI/netI 0.0549
_diffrn_reflns_Laue_measured_fraction_full 0.999
_diffrn_reflns_Laue_measured_fraction_max 0.999
_diffrn_reflns_limit_h_max 9
_diffrn_reflns_limit_h_min -9
_diffrn_reflns_limit_k_max 13
_diffrn_reflns_limit_k_min -13
_diffrn_reflns_limit_l_max 19
_diffrn_reflns_limit_l_min -19
_diffrn_reflns_number 14984
_diffrn_reflns_point_group_measured_fraction_full 0.980
_diffrn_reflns_point_group_measured_fraction_max 0.980
_diffrn_reflns_theta_full 24.995
_diffrn_reflns_theta_max 24.995
_diffrn_reflns_theta_min 2.575
_exptl_absorpt_coefficient_mu 0.101
_exptl_crystal_density_diffrn 1.371
_exptl_crystal_F_000 624
_refine_diff_density_max 0.178
_refine_diff_density_min -0.172
_refine_diff_density_rms 0.042
_refine_ls_abs_structure_details
;
 Flack x determined using 1781 quotients [(I+)-(I-)]/[(I+)+(I-)]
 (Parsons, Flack and Wagner, Acta Cryst. B69 (2013) 249-259).
;
_refine_ls_abs_structure_Flack -1.6(5)
_refine_ls_extinction_method none
_refine_ls_goodness_of_fit_ref 1.067
_refine_ls_hydrogen_treatment constr
_refine_ls_matrix_type full
_refine_ls_number_parameters 385
_refine_ls_number_reflns 4894
_refine_ls_number_restraints 1
_refine_ls_restrained_S_all 1.066
_refine_ls_R_factor_all 0.0459
_refine_ls_R_factor_gt 0.0391
_refine_ls_shift/su_max 0.000
_refine_ls_shift/su_mean 0.000
_refine_ls_structure_factor_coef Fsqd
_refine_ls_weighting_details 'w=1/[\s^2^(Fo^2^)+(0.0269P)^2^+0.2559P] where P=(Fo^2^+2Fc^2^)/3'
_refine_ls_weighting_scheme calc
_refine_ls_wR_factor_gt 0.0773
_refine_ls_wR_factor_ref 0.0795
_reflns_Friedel_coverage 0.859
_reflns_Friedel_fraction_full 0.958
_reflns_Friedel_fraction_max 0.958
_reflns_number_gt 4416
_reflns_number_total 4894
_reflns_threshold_expression 'I > 2\s(I)'
_cod_data_source_file jm8b00565_si_002.cif
_cod_data_source_block mo_PDB147_RCISMINOR_0m
_cod_depositor_comments
;

2022-05-28
Z value and formula fixed to values more according to usual
chemical conventions.                 miguel
;
_cod_original_formula_sum 'C32 H40 O10'
_cod_original_formula_weight 584.64
_cod_original_formula_units_Z 2
_cod_original_sg_symbol_H-M 'P 21'
_cod_database_code 1553259
_shelx_shelxl_version_number 2014/7
_shelx_space_group_comment
;
The symmetry employed for this shelxl refinement is uniquely defined
by the following loop, which should always be used as a source of
symmetry information in preference to the above space-group names.
They are only intended as comments.
;

loop_
_space_group_symop_operation_xyz
'x, y, z'
'-x, y+1/2, -z'

loop_
_atom_site_label
_atom_site_type_symbol
_atom_site_fract_x
_atom_site_fract_y
_atom_site_fract_z
_atom_site_U_iso_or_equiv
_atom_site_adp_type
_atom_site_occupancy
_atom_site_site_symmetry_order
_atom_site_calc_flag
_atom_site_refinement_flags_posn
_atom_site_refinement_flags_adp
O1 O 0.5811(3) 1.00983(19) 0.76965(14) 0.0197(5) Uani 1 1 d . .
H1A H 0.5885 1.0719 0.7435 0.030 Uiso 1 1 calc R U
O2 O 0.6497(3) 0.6073(2) 0.75276(15) 0.0235(6) Uani 1 1 d . .
H2A H 0.6859 0.5566 0.7237 0.035 Uiso 1 1 calc R U
O3 O 0.7200(3) 0.5223(2) 0.61500(14) 0.0221(5) Uani 1 1 d . .
O4 O 0.7008(3) 0.6303(2) 0.50275(13) 0.0168(5) Uani 1 1 d . .
O5 O 0.3685(2) 0.7190(2) 0.29356(12) 0.0146(5) Uani 1 1 d . .
C1 C 0.6224(4) 0.9307(3) 0.6388(2) 0.0144(7) Uani 1 1 d . .
H1 H 0.6164 1.0058 0.6139 0.017 Uiso 1 1 calc R U
C2 C 0.6056(4) 0.9178(3) 0.7217(2) 0.0144(7) Uani 1 1 d . .
C3 C 0.6153(4) 0.8084(3) 0.7592(2) 0.0151(7) Uani 1 1 d . .
H3 H 0.6047 0.8007 0.8158 0.018 Uiso 1 1 calc R U
C4 C 0.6407(4) 0.7110(3) 0.71349(19) 0.0162(7) Uani 1 1 d . .
C5 C 0.6574(4) 0.7224(3) 0.62946(19) 0.0153(7) Uani 1 1 d . .
C6 C 0.6478(4) 0.8337(3) 0.59297(19) 0.0134(7) Uani 1 1 d . .
C7 C 0.6761(4) 0.8424(3) 0.50517(19) 0.0149(7) Uani 1 1 d . .
H7B H 0.8029 0.8563 0.5083 0.018 Uiso 1 1 calc R U
H7A H 0.6085 0.9095 0.4758 0.018 Uiso 1 1 calc R U
C8 C 0.6177(4) 0.7328(3) 0.45522(19) 0.0149(7) Uani 1 1 d . .
H8 H 0.4866 0.7255 0.4458 0.018 Uiso 1 1 calc R U
C9 C 0.6926(4) 0.6205(3) 0.5833(2) 0.0149(7) Uani 1 1 d . .
C10 C 0.6653(4) 0.7284(3) 0.37039(18) 0.0160(7) Uani 1 1 d . .
H10B H 0.6756 0.6462 0.3539 0.019 Uiso 1 1 calc R U
H10A H 0.7813 0.7663 0.3751 0.019 Uiso 1 1 calc R U
C11 C 0.5265(4) 0.7893(3) 0.30270(19) 0.0139(7) Uani 1 1 d . .
H11 H 0.5040 0.8686 0.3231 0.017 Uiso 1 1 calc R U
C12 C 0.5725(4) 0.7997(3) 0.21767(19) 0.0163(7) Uani 1 1 d . .
H12A H 0.6037 0.7220 0.1993 0.020 Uiso 1 1 calc R U
H12B H 0.6766 0.8511 0.2230 0.020 Uiso 1 1 calc R U
C13 C 0.4176(4) 0.8493(3) 0.1515(2) 0.0189(7) Uani 1 1 d . .
H13B H 0.4438 0.8443 0.0950 0.023 Uiso 1 1 calc R U
H13A H 0.4018 0.9324 0.1639 0.023 Uiso 1 1 calc R U
C14 C 0.2457(4) 0.7827(3) 0.1505(2) 0.0205(8) Uani 1 1 d . .
H14A H 0.1448 0.8235 0.1132 0.025 Uiso 1 1 calc R U
H14B H 0.2529 0.7037 0.1273 0.025 Uiso 1 1 calc R U
C15 C 0.2143(4) 0.7732(3) 0.23858(19) 0.0170(7) Uani 1 1 d . .
H15' H 0.1969 0.8527 0.2603 0.020 Uiso 1 1 calc R U
C16 C 0.0584(4) 0.6969(3) 0.2431(2) 0.0243(8) Uani 1 1 d . .
H16C H 0.0783 0.6180 0.2245 0.036 Uiso 1 1 calc R U
H16A H -0.0494 0.7289 0.2063 0.036 Uiso 1 1 calc R U
H16B H 0.0453 0.6944 0.3014 0.036 Uiso 1 1 calc R U
O1' O 0.8031(3) 0.3103(2) 0.55510(13) 0.0187(5) Uani 1 1 d . .
H1'A H 0.7953 0.3832 0.5543 0.028 Uiso 1 1 calc R U
O2' O 0.8765(3) -0.0091(2) 0.38904(15) 0.0246(6) Uani 1 1 d . .
H2'A H 0.8881 -0.0259 0.3405 0.037 Uiso 1 1 calc R U
O3' O 0.9298(3) 0.0291(2) 0.24079(14) 0.0229(6) Uani 1 1 d . .
O4' O 0.9055(3) 0.2040(2) 0.18514(13) 0.0193(5) Uani 1 1 d . .
O5' O 0.5956(3) 0.46015(19) 0.04628(13) 0.0161(5) Uani 1 1 d . .
C1' C 0.8364(4) 0.3482(3) 0.4139(2) 0.0156(7) Uani 1 1 d . .
H1' H 0.8279 0.4299 0.4208 0.019 Uiso 1 1 calc R U
C2' C 0.8249(4) 0.2722(3) 0.47975(19) 0.0146(7) Uani 1 1 d . .
C3' C 0.8369(4) 0.1532(3) 0.4704(2) 0.0178(8) Uani 1 1 d . .
H3' H 0.8289 0.1027 0.5155 0.021 Uiso 1 1 calc R U
C4' C 0.8604(4) 0.1079(3) 0.3955(2) 0.0180(8) Uani 1 1 d . .
C5' C 0.8708(4) 0.1823(3) 0.3276(2) 0.0153(7) Uani 1 1 d . .
C6' C 0.8603(4) 0.3028(3) 0.33905(19) 0.0147(7) Uani 1 1 d . .
C7' C 0.8859(4) 0.3795(3) 0.2678(2) 0.0161(7) Uani 1 1 d . .
H7'B H 1.0126 0.3998 0.2770 0.019 Uiso 1 1 calc R U
H7'A H 0.8186 0.4526 0.2677 0.019 Uiso 1 1 calc R U
C8' C 0.8253(4) 0.3204(3) 0.18318(19) 0.0152(7) Uani 1 1 d . .
H8' H 0.6938 0.3120 0.1698 0.018 Uiso 1 1 calc R U
C9' C 0.9019(4) 0.1327(3) 0.2499(2) 0.0175(7) Uani 1 1 d . .
C10' C 0.8769(4) 0.3830(3) 0.1109(2) 0.0180(8) Uani 1 1 d . .
H10C H 0.8581 0.3301 0.0616 0.022 Uiso 1 1 calc R U
H10D H 1.0044 0.4019 0.1277 0.022 Uiso 1 1 calc R U
C11' C 0.7736(4) 0.4941(3) 0.0849(2) 0.0159(7) Uani 1 1 d . .
H11' H 0.7734 0.5405 0.1368 0.019 Uiso 1 1 calc R U
C12' C 0.8486(4) 0.5689(3) 0.0250(2) 0.0196(8) Uani 1 1 d . .
H12D H 0.8541 0.5230 -0.0258 0.024 Uiso 1 1 calc R U
H12C H 0.9702 0.5932 0.0531 0.024 Uiso 1 1 calc R U
C13' C 0.7338(4) 0.6761(3) -0.0014(2) 0.0226(8) Uani 1 1 d . .
H13D H 0.7759 0.7191 -0.0456 0.027 Uiso 1 1 calc R U
H13C H 0.7436 0.7284 0.0478 0.027 Uiso 1 1 calc R U
C14' C 0.5401(5) 0.6408(3) -0.0356(2) 0.0213(8) Uani 1 1 d . .
H14C H 0.4650 0.7113 -0.0443 0.026 Uiso 1 1 calc R U
H14D H 0.5268 0.6018 -0.0910 0.026 Uiso 1 1 calc R U
C15' C 0.4790(4) 0.5592(3) 0.0252(2) 0.0181(7) Uani 1 1 d . .
H15 H 0.4782 0.6027 0.0783 0.022 Uiso 1 1 calc R U
C16' C 0.2965(4) 0.5107(3) -0.0108(2) 0.0245(8) Uani 1 1 d . .
H16F H 0.2974 0.4640 -0.0610 0.037 Uiso 1 1 calc R U
H16E H 0.2123 0.5749 -0.0264 0.037 Uiso 1 1 calc R U
H16D H 0.2613 0.4617 0.0316 0.037 Uiso 1 1 calc R U

loop_
_atom_site_aniso_label
_atom_site_aniso_U_11
_atom_site_aniso_U_22
_atom_site_aniso_U_33
_atom_site_aniso_U_23
_atom_site_aniso_U_13
_atom_site_aniso_U_12
O1 0.0314(13) 0.0129(14) 0.0171(12) 0.0000(10) 0.0102(10) 0.0008(11)
O2 0.0403(15) 0.0120(14) 0.0212(13) 0.0040(11) 0.0133(11) 0.0033(11)
O3 0.0319(13) 0.0139(15) 0.0198(12) 0.0014(11) 0.0049(10) 0.0045(11)
O4 0.0203(12) 0.0157(14) 0.0139(12) 0.0001(10) 0.0029(9) 0.0047(10)
O5 0.0123(10) 0.0144(13) 0.0158(11) 0.0008(10) 0.0010(8) -0.0019(10)
C1 0.0148(15) 0.0116(19) 0.0154(17) 0.0022(14) 0.0011(13) 0.0017(13)
C2 0.0094(15) 0.015(2) 0.0172(17) -0.0014(14) 0.0008(13) 0.0001(13)
C3 0.0134(15) 0.019(2) 0.0130(16) 0.0027(14) 0.0034(12) -0.0024(14)
C4 0.0159(15) 0.014(2) 0.0184(17) 0.0018(15) 0.0030(13) -0.0030(15)
C5 0.0131(14) 0.0136(19) 0.0184(17) 0.0015(15) 0.0024(12) 0.0009(14)
C6 0.0066(14) 0.015(2) 0.0161(16) 0.0003(14) -0.0017(12) -0.0014(13)
C7 0.0163(16) 0.0130(19) 0.0156(17) 0.0029(14) 0.0040(13) 0.0023(14)
C8 0.0146(14) 0.0135(19) 0.0155(16) 0.0013(14) 0.0013(12) 0.0037(14)
C9 0.0127(15) 0.015(2) 0.0156(17) -0.0005(15) 0.0012(13) 0.0002(14)
C10 0.0184(15) 0.0153(19) 0.0146(16) -0.0026(14) 0.0042(12) -0.0023(14)
C11 0.0162(16) 0.0098(19) 0.0158(16) -0.0021(13) 0.0038(13) -0.0023(13)
C12 0.0184(16) 0.0152(19) 0.0158(16) -0.0023(14) 0.0052(13) -0.0036(14)
C13 0.0291(18) 0.0134(19) 0.0148(17) 0.0003(14) 0.0063(14) -0.0027(15)
C14 0.0222(17) 0.022(2) 0.0148(17) -0.0005(15) -0.0002(14) 0.0040(15)
C15 0.0178(16) 0.016(2) 0.0152(17) 0.0009(14) -0.0012(13) 0.0057(14)
C16 0.0191(17) 0.033(2) 0.0200(18) -0.0034(16) 0.0028(14) -0.0025(16)
O1' 0.0279(13) 0.0117(13) 0.0185(12) -0.0010(10) 0.0093(10) -0.0004(11)
O2' 0.0382(14) 0.0110(15) 0.0288(15) -0.0010(11) 0.0164(12) 0.0017(11)
O3' 0.0314(13) 0.0148(15) 0.0231(13) -0.0012(11) 0.0074(10) 0.0031(11)
O4' 0.0235(12) 0.0166(14) 0.0183(12) 0.0008(11) 0.0060(9) 0.0034(11)
O5' 0.0135(11) 0.0159(14) 0.0173(12) -0.0007(10) 0.0002(9) 0.0022(9)
C1' 0.0146(15) 0.0091(18) 0.0222(18) 0.0003(14) 0.0024(13) -0.0010(13)
C2' 0.0106(15) 0.019(2) 0.0146(17) -0.0002(14) 0.0032(13) -0.0023(13)
C3' 0.0185(17) 0.015(2) 0.0213(18) 0.0036(14) 0.0068(14) -0.0023(14)
C4' 0.0188(17) 0.011(2) 0.0238(19) 0.0008(15) 0.0038(14) -0.0005(14)
C5' 0.0119(15) 0.015(2) 0.0177(17) 0.0017(14) 0.0004(12) 0.0011(13)
C6' 0.0090(14) 0.017(2) 0.0169(17) 0.0012(15) 0.0002(13) 0.0008(13)
C7' 0.0151(16) 0.014(2) 0.0181(18) 0.0014(14) 0.0014(13) -0.0005(14)
C8' 0.0120(15) 0.014(2) 0.0177(17) 0.0033(14) 0.0004(12) 0.0052(13)
C9' 0.0152(16) 0.016(2) 0.0204(18) -0.0002(15) 0.0026(14) 0.0005(14)
C10' 0.0139(15) 0.023(2) 0.0165(17) 0.0021(15) 0.0016(13) 0.0035(14)
C11' 0.0170(15) 0.018(2) 0.0119(16) -0.0003(14) 0.0009(12) -0.0002(14)
C12' 0.0201(17) 0.021(2) 0.0172(18) -0.0009(15) 0.0031(14) -0.0015(15)
C13' 0.0278(19) 0.021(2) 0.0187(18) 0.0030(15) 0.0044(14) -0.0027(15)
C14' 0.0269(18) 0.020(2) 0.0151(17) 0.0026(15) 0.0020(14) 0.0069(16)
C15' 0.0202(16) 0.017(2) 0.0172(18) -0.0006(15) 0.0042(14) 0.0069(15)
C16' 0.0191(17) 0.029(2) 0.0247(19) 0.0028(16) 0.0046(15) 0.0049(15)

loop_
_atom_type_symbol
_atom_type_description
_atom_type_scat_dispersion_real
_atom_type_scat_dispersion_imag
_atom_type_scat_source
C C 0.0033 0.0016 'International Tables Vol C Tables 4.2.6.8 and 6.1.1.4'
H H 0.0000 0.0000 'International Tables Vol C Tables 4.2.6.8 and 6.1.1.4'
O O 0.0106 0.0060 'International Tables Vol C Tables 4.2.6.8 and 6.1.1.4'

loop_
_geom_angle_atom_site_label_1
_geom_angle_atom_site_label_2
_geom_angle_atom_site_label_3
_geom_angle
C2 O1 H1A 109.5
C4 O2 H2A 109.5
C9 O4 C8 117.9(2)
C11 O5 C15 112.4(2)
C6 C1 C2 119.7(3)
C6 C1 H1 120.1
C2 C1 H1 120.1
O1 C2 C3 116.9(3)
O1 C2 C1 122.3(3)
C3 C2 C1 120.8(3)
C4 C3 C2 119.6(3)
C4 C3 H3 120.2
C2 C3 H3 120.2
O2 C4 C3 117.3(3)
O2 C4 C5 122.5(3)
C3 C4 C5 120.2(3)
C6 C5 C4 119.2(3)
C6 C5 C9 120.8(3)
C4 C5 C9 120.0(3)
C1 C6 C5 120.4(3)
C1 C6 C7 122.2(3)
C5 C6 C7 117.3(3)
C6 C7 C8 111.3(3)
C6 C7 H7B 109.4
C8 C7 H7B 109.4
C6 C7 H7A 109.4
C8 C7 H7A 109.4
H7B C7 H7A 108.0
O4 C8 C7 110.2(2)
O4 C8 C10 106.3(2)
C7 C8 C10 114.3(3)
O4 C8 H8 108.6
C7 C8 H8 108.6
C10 C8 H8 108.6
O3 C9 O4 116.3(3)
O3 C9 C5 123.6(3)
O4 C9 C5 120.0(3)
C8 C10 C11 111.2(3)
C8 C10 H10B 109.4
C11 C10 H10B 109.4
C8 C10 H10A 109.4
C11 C10 H10A 109.4
H10B C10 H10A 108.0
O5 C11 C12 109.2(2)
O5 C11 C10 105.0(3)
C12 C11 C10 114.7(3)
O5 C11 H11 109.3
C12 C11 H11 109.3
C10 C11 H11 109.3
C11 C12 C13 110.9(3)
C11 C12 H12A 109.5
C13 C12 H12A 109.5
C11 C12 H12B 109.5
C13 C12 H12B 109.5
H12A C12 H12B 108.1
C12 C13 C14 111.2(3)
C12 C13 H13B 109.4
C14 C13 H13B 109.4
C12 C13 H13A 109.4
C14 C13 H13A 109.4
H13B C13 H13A 108.0
C15 C14 C13 111.2(3)
C15 C14 H14A 109.4
C13 C14 H14A 109.4
C15 C14 H14B 109.4
C13 C14 H14B 109.4
H14A C14 H14B 108.0
O5 C15 C14 108.5(2)
O5 C15 C16 106.1(3)
C14 C15 C16 113.5(3)
O5 C15 H15' 109.5
C14 C15 H15' 109.5
C16 C15 H15' 109.5
C15 C16 H16C 109.5
C15 C16 H16A 109.5
H16C C16 H16A 109.5
C15 C16 H16B 109.5
H16C C16 H16B 109.5
H16A C16 H16B 109.5
C2' O1' H1'A 109.5
C4' O2' H2'A 109.5
C9' O4' C8' 118.9(2)
C11' O5' C15' 112.2(2)
C6' C1' C2' 119.2(3)
C6' C1' H1' 120.4
C2' C1' H1' 120.4
O1' C2' C3' 116.6(3)
O1' C2' C1' 122.5(3)
C3' C2' C1' 120.9(3)
C4' C3' C2' 119.9(3)
C4' C3' H3' 120.0
C2' C3' H3' 120.0
O2' C4' C3' 118.5(3)
O2' C4' C5' 121.0(3)
C3' C4' C5' 120.5(3)
C6' C5' C4' 118.5(3)
C6' C5' C9' 121.8(3)
C4' C5' C9' 119.5(3)
C1' C6' C5' 121.0(3)
C1' C6' C7' 122.0(3)
C5' C6' C7' 116.9(3)
C6' C7' C8' 111.7(3)
C6' C7' H7'B 109.3
C8' C7' H7'B 109.3
C6' C7' H7'A 109.3
C8' C7' H7'A 109.3
H7'B C7' H7'A 107.9
O4' C8' C7' 110.5(2)
O4' C8' C10' 105.0(2)
C7' C8' C10' 114.4(3)
O4' C8' H8' 108.9
C7' C8' H8' 108.9
C10' C8' H8' 108.9
O3' C9' O4' 117.5(3)
O3' C9' C5' 123.7(3)
O4' C9' C5' 118.8(3)
C8' C10' C11' 113.4(3)
C8' C10' H10C 108.9
C11' C10' H10C 108.9
C8' C10' H10D 108.9
C11' C10' H10D 108.9
H10C C10' H10D 107.7
O5' C11' C12' 110.6(2)
O5' C11' C10' 106.7(3)
C12' C11' C10' 113.4(3)
O5' C11' H11' 108.7
C12' C11' H11' 108.7
C10' C11' H11' 108.7
C11' C12' C13' 110.5(3)
C11' C12' H12D 109.6
C13' C12' H12D 109.6
C11' C12' H12C 109.6
C13' C12' H12C 109.6
H12D C12' H12C 108.1
C12' C13' C14' 110.4(3)
C12' C13' H13D 109.6
C14' C13' H13D 109.6
C12' C13' H13C 109.6
C14' C13' H13C 109.6
H13D C13' H13C 108.1
C15' C14' C13' 111.1(3)
C15' C14' H14C 109.4
C13' C14' H14C 109.4
C15' C14' H14D 109.4
C13' C14' H14D 109.4
H14C C14' H14D 108.0
O5' C15' C16' 106.4(3)
O5' C15' C14' 111.3(2)
C16' C15' C14' 112.7(3)
O5' C15' H15 108.8
C16' C15' H15 108.8
C14' C15' H15 108.8
C15' C16' H16F 109.5
C15' C16' H16E 109.5
H16F C16' H16E 109.5
C15' C16' H16D 109.5
H16F C16' H16D 109.5
H16E C16' H16D 109.5

loop_
_geom_bond_atom_site_label_1
_geom_bond_atom_site_label_2
_geom_bond_distance
O1 C2 1.355(4)
O1 H1A 0.8400
O2 C4 1.346(4)
O2 H2A 0.8400
O3 C9 1.238(4)
O4 C9 1.333(4)
O4 C8 1.472(4)
O5 C11 1.450(4)
O5 C15 1.457(4)
C1 C6 1.382(4)
C1 C2 1.395(4)
C1 H1 0.9500
C2 C3 1.392(5)
C3 C4 1.385(5)
C3 H3 0.9500
C4 C5 1.411(4)
C5 C6 1.404(5)
C5 C9 1.453(5)
C6 C7 1.501(4)
C7 C8 1.510(4)
C7 H7B 0.9900
C7 H7A 0.9900
C8 C10 1.514(4)
C8 H8 1.0000
C10 C11 1.519(4)
C10 H10B 0.9900
C10 H10A 0.9900
C11 C12 1.515(4)
C11 H11 1.0000
C12 C13 1.525(5)
C12 H12A 0.9900
C12 H12B 0.9900
C13 C14 1.540(5)
C13 H13B 0.9900
C13 H13A 0.9900
C14 C15 1.515(4)
C14 H14A 0.9900
C14 H14B 0.9900
C15 C16 1.514(5)
C15 H15' 1.0000
C16 H16C 0.9800
C16 H16A 0.9800
C16 H16B 0.9800
O1' C2' 1.351(4)
O1' H1'A 0.8400
O2' C4' 1.357(4)
O2' H2'A 0.8400
O3' C9' 1.226(4)
O4' C9' 1.341(4)
O4' C8' 1.473(4)
O5' C11' 1.434(4)
O5' C15' 1.446(4)
C1' C6' 1.378(4)
C1' C2' 1.403(4)
C1' H1' 0.9500
C2' C3' 1.381(5)
C3' C4' 1.378(5)
C3' H3' 0.9500
C4' C5' 1.415(5)
C5' C6' 1.402(5)
C5' C9' 1.460(4)
C6' C7' 1.508(4)
C7' C8' 1.508(4)
C7' H7'B 0.9900
C7' H7'A 0.9900
C8' C10' 1.513(4)
C8' H8' 1.0000
C10' C11' 1.515(5)
C10' H10C 0.9900
C10' H10D 0.9900
C11' C12' 1.517(4)
C11' H11' 1.0000
C12' C13' 1.524(5)
C12' H12D 0.9900
C12' H12C 0.9900
C13' C14' 1.534(5)
C13' H13D 0.9900
C13' H13C 0.9900
C14' C15' 1.521(5)
C14' H14C 0.9900
C14' H14D 0.9900
C15' C16' 1.510(4)
C15' H15 1.0000
C16' H16F 0.9800
C16' H16E 0.9800
C16' H16D 0.9800

loop_
_geom_torsion_atom_site_label_1
_geom_torsion_atom_site_label_2
_geom_torsion_atom_site_label_3
_geom_torsion_atom_site_label_4
_geom_torsion
C6 C1 C2 O1 179.8(3)
C6 C1 C2 C3 0.4(4)
O1 C2 C3 C4 -179.9(3)
C1 C2 C3 C4 -0.5(4)
C2 C3 C4 O2 179.8(3)
C2 C3 C4 C5 0.3(4)
O2 C4 C5 C6 -179.5(3)
C3 C4 C5 C6 -0.1(4)
O2 C4 C5 C9 -2.5(4)
C3 C4 C5 C9 177.0(3)
C2 C1 C6 C5 -0.2(4)
C2 C1 C6 C7 -176.8(3)
C4 C5 C6 C1 0.0(4)
C9 C5 C6 C1 -177.0(3)
C4 C5 C6 C7 176.8(3)
C9 C5 C6 C7 -0.2(4)
C1 C6 C7 C8 -153.7(3)
C5 C6 C7 C8 29.6(4)
C9 O4 C8 C7 49.1(3)
C9 O4 C8 C10 173.6(3)
C6 C7 C8 O4 -52.3(3)
C6 C7 C8 C10 -172.0(2)
C8 O4 C9 O3 161.6(3)
C8 O4 C9 C5 -19.8(4)
C6 C5 C9 O3 172.5(3)
C4 C5 C9 O3 -4.4(5)
C6 C5 C9 O4 -6.0(4)
C4 C5 C9 O4 177.1(3)
O4 C8 C10 C11 152.9(3)
C7 C8 C10 C11 -85.2(3)
C15 O5 C11 C12 -64.1(3)
C15 O5 C11 C10 172.5(2)
C8 C10 C11 O5 -66.0(3)
C8 C10 C11 C12 174.1(3)
O5 C11 C12 C13 56.1(3)
C10 C11 C12 C13 173.6(3)
C11 C12 C13 C14 -50.6(4)
C12 C13 C14 C15 50.9(4)
C11 O5 C15 C14 63.7(3)
C11 O5 C15 C16 -174.0(2)
C13 C14 C15 O5 -55.8(4)
C13 C14 C15 C16 -173.4(3)
C6' C1' C2' O1' 179.4(3)
C6' C1' C2' C3' -0.1(5)
O1' C2' C3' C4' -179.5(3)
C1' C2' C3' C4' 0.0(5)
C2' C3' C4' O2' 178.3(3)
C2' C3' C4' C5' -0.6(5)
O2' C4' C5' C6' -177.5(3)
C3' C4' C5' C6' 1.3(5)
O2' C4' C5' C9' -0.9(5)
C3' C4' C5' C9' 177.9(3)
C2' C1' C6' C5' 0.8(5)
C2' C1' C6' C7' -175.9(3)
C4' C5' C6' C1' -1.4(5)
C9' C5' C6' C1' -177.9(3)
C4' C5' C6' C7' 175.4(3)
C9' C5' C6' C7' -1.1(4)
C1' C6' C7' C8' -153.3(3)
C5' C6' C7' C8' 30.0(4)
C9' O4' C8' C7' 47.7(3)
C9' O4' C8' C10' 171.5(3)
C6' C7' C8' O4' -51.4(3)
C6' C7' C8' C10' -169.5(3)
C8' O4' C9' O3' 163.0(3)
C8' O4' C9' C5' -18.8(4)
C6' C5' C9' O3' 172.3(3)
C4' C5' C9' O3' -4.2(5)
C6' C5' C9' O4' -5.7(4)
C4' C5' C9' O4' 177.8(3)
O4' C8' C10' C11' 166.6(3)
C7' C8' C10' C11' -72.1(3)
C15' O5' C11' C12' -61.4(3)
C15' O5' C11' C10' 174.8(2)
C8' C10' C11' O5' -69.3(3)
C8' C10' C11' C12' 168.6(3)
O5' C11' C12' C13' 57.7(3)
C10' C11' C12' C13' 177.6(3)
C11' C12' C13' C14' -52.5(4)
C12' C13' C14' C15' 50.6(4)
C11' O5' C15' C16' -177.5(2)
C11' O5' C15' C14' 59.4(3)
C13' C14' C15' O5' -53.5(4)
C13' C14' C15' C16' -173.0(3)
